data_7704326
loop_
_publ_author_name
'Dey, Shuvankar'
'Kumar, Anshu'
'Mondal, Pradip Kumar'
'Modi, Krunal M.'
'Chopra, Deepak'
'Jain, Vinod K.'

_publ_section_title
;
 An oxacalix[4]arene derived dual sensing fluorescent probe for the
 detection of As(v) and Cr(vi) oxyanions in aqueous media.
;
_journal_issue 22
_journal_name_full 'Dalton transactions (Cambridge, England : 2003)'
_journal_page_first 7459
_journal_page_last 7466
_journal_paper_doi 10.1039/d0dt00452a
_journal_volume 49
_journal_year 2020
_chemical_formula_moiety '2(C30 H20 N4 O16)'
_chemical_formula_sum 'C60 H40 N8 O32'
_chemical_formula_weight 1385.00
_chemical_name_common DEOC
_chemical_name_systematic di(ethoxycarbonyl)oxacalix[4]arene
_chemical_properties_physical Air-sensitive,Moisture-sensitive,Hygroscopic,Heat-sensitive
_space_group_crystal_system triclinic
_space_group_IT_number 2
_space_group_name_Hall '-P 1'
_space_group_name_H-M_alt 'P -1'
_atom_sites_solution_hydrogens geom
_audit_creation_date 2019-05-09
_audit_creation_method
;
Olex2 1.2
(compiled 2018.05.29 svn.r3508 for OlexSys, GUI svn.r5506)
;
_audit_update_record
;
2020-02-01 deposited with the CCDC.	2020-05-06 downloaded from the CCDC.
;
_cell_angle_alpha 90.092(2)
_cell_angle_beta 101.455(2)
_cell_angle_gamma 91.416(2)
_cell_formula_units_Z 2
_cell_length_a 13.4320(4)
_cell_length_b 14.8221(5)
_cell_length_c 15.7791(5)
_cell_measurement_reflns_used 5491
_cell_measurement_temperature 140(2)
_cell_measurement_theta_max 19.35
_cell_measurement_theta_min 2.22
_cell_volume 3077.88(17)
_computing_cell_refinement 'Bruker SAINT'
_computing_data_collection 'Bruker APEX2'
_computing_data_reduction 'Bruker SAINT'
_computing_molecular_graphics 'Olex2 (Dolomanov et al., 2009)'
_computing_publication_material 'Olex2 (Dolomanov et al., 2009)'
_computing_structure_refinement 'ShelXL (Sheldrick, 2015)'
_computing_structure_solution 'SHELXT 2014/5 (Sheldrick, 2014)'
_diffrn_ambient_temperature 140.00
_diffrn_measured_fraction_theta_full 0.997
_diffrn_measured_fraction_theta_max 0.989
_diffrn_measurement_device_type 'Bruker APEX-II CCD'
_diffrn_measurement_method '\f and \w scans'
_diffrn_radiation_type MoK\a
_diffrn_radiation_wavelength 0.71073
_diffrn_reflns_av_R_equivalents 0.0798
_diffrn_reflns_av_unetI/netI 0.1900
_diffrn_reflns_Laue_measured_fraction_full 0.997
_diffrn_reflns_Laue_measured_fraction_max 0.989
_diffrn_reflns_limit_h_max 17
_diffrn_reflns_limit_h_min -17
_diffrn_reflns_limit_k_max 19
_diffrn_reflns_limit_k_min -18
_diffrn_reflns_limit_l_max 20
_diffrn_reflns_limit_l_min -20
_diffrn_reflns_number 59913
_diffrn_reflns_point_group_measured_fraction_full 0.997
_diffrn_reflns_point_group_measured_fraction_max 0.989
_diffrn_reflns_theta_full 25.242
_diffrn_reflns_theta_max 27.876
_diffrn_reflns_theta_min 1.317
_exptl_absorpt_coefficient_mu 0.124
_exptl_absorpt_correction_T_max 0.7461
_exptl_absorpt_correction_T_min 0.7025
_exptl_absorpt_correction_type multi-scan
_exptl_absorpt_process_details 'SADABS 2014/5'
_exptl_crystal_colour Yellow
_exptl_crystal_density_diffrn 1.494
_exptl_crystal_description Needle
_exptl_crystal_F_000 1424
_exptl_crystal_recrystallization_method 'Re-crystallisation from solvent: Methanol'
_exptl_crystal_size_max 0.3
_exptl_crystal_size_mid 0.15
_exptl_crystal_size_min 0.05
_refine_diff_density_max 1.362
_refine_diff_density_min -0.576
_refine_diff_density_rms 0.073
_refine_ls_extinction_method none
_refine_ls_goodness_of_fit_ref 0.914
_refine_ls_hydrogen_treatment constr
_refine_ls_matrix_type full
_refine_ls_number_parameters 925
_refine_ls_number_reflns 14527
_refine_ls_number_restraints 0
_refine_ls_restrained_S_all 0.914
_refine_ls_R_factor_all 0.2316
_refine_ls_R_factor_gt 0.0789
_refine_ls_shift/su_max 0.000
_refine_ls_shift/su_mean 0.000
_refine_ls_structure_factor_coef Fsqd
_refine_ls_weighting_details 'w=1/[\s^2^(Fo^2^)+(0.1171P)^2^] where P=(Fo^2^+2Fc^2^)/3'
_refine_ls_weighting_scheme calc
_refine_ls_wR_factor_gt 0.1867
_refine_ls_wR_factor_ref 0.2483
_reflns_Friedel_coverage 0.000
_reflns_number_gt 4924
_reflns_number_total 14527
_reflns_threshold_expression 'I > 2\s(I)'
_cod_data_source_file d0dt00452a2.cif
_cod_data_source_block Compound1
_cod_depositor_comments 'Adding full bibliography for 7704326.cif.'
_cod_database_code 7704326
_shelx_shelxl_version_number 2016/6
_shelx_space_group_comment
;
The symmetry employed for this shelxl refinement is uniquely defined
by the following loop, which should always be used as a source of
symmetry information in preference to the above space-group names.
They are only intended as comments.
;
_shelx_estimated_absorpt_t_max 0.994
_shelx_estimated_absorpt_t_min 0.964
_olex2_refinement_description
;
1. Fixed Uiso
 At 1.2 times of:
  All C(H) groups, All C(H,H) groups
 At 1.5 times of:
  All C(H,H,H) groups
2. Others
 Sof(C59B)=Sof(H59C)=Sof(H59D)=Sof(C60B)=Sof(H60D)=Sof(H60E)=Sof(H60F)=1-FVAR(1)
 Sof(C59A)=Sof(H59A)=Sof(H59B)=Sof(C60A)=Sof(H60A)=Sof(H60B)=Sof(H60C)=FVAR(1)
3.a Secondary CH2 refined with riding coordinates:
 C26(H26A,H26B), C29(H29A,H29B), C56(H56A,H56B), C59A(H59A,H59B), C59B(H59C,
 H59D)
3.b Aromatic/amide H refined with riding coordinates:
 C3(H3), C6(H6), C8(H8), C10(H10), C12(H12), C15(H15), C18(H18), C20(H20),
 C22(H22), C24(H24), C33(H33), C36(H36), C38(H38), C40(H40), C42(H42), C45(H45),
  C48(H48), C50(H50), C52(H52), C54(H54)
3.c Idealised Me refined as rotating group:
 C27(H27A,H27B,H27C), C30(H30A,H30B,H30C), C57(H57A,H57B,H57C), C60A(H60A,H60B,
 H60C), C60B(H60D,H60E,H60F)
;
_olex2_submission_special_instructions 'No special instructions were received'

loop_
_space_group_symop_operation_xyz
'x, y, z'
'-x, -y, -z'

loop_
_atom_site_label
_atom_site_type_symbol
_atom_site_fract_x
_atom_site_fract_y
_atom_site_fract_z
_atom_site_U_iso_or_equiv
_atom_site_adp_type
_atom_site_occupancy
_atom_site_site_symmetry_order
_atom_site_calc_flag
_atom_site_refinement_flags_posn
_atom_site_refinement_flags_adp
_atom_site_refinement_flags_occupancy
_atom_site_disorder_assembly
_atom_site_disorder_group
O1 O 0.2732(2) 0.76320(18) 0.26970(18) 0.0423(7) Uani 1 1 d . . . . .
O2 O -0.0339(2) 0.71442(19) 0.05658(17) 0.0454(8) Uani 1 1 d . . . . .
O3 O -0.1810(2) 0.62425(19) 0.29806(18) 0.0435(8) Uani 1 1 d . . . . .
O4 O 0.1490(2) 0.56370(18) 0.46782(17) 0.0424(8) Uani 1 1 d . . . . .
O5 O 0.3530(2) 0.9210(2) 0.2712(2) 0.0577(9) Uani 1 1 d . . . . .
O6 O 0.2697(2) 1.0247(2) 0.19474(18) 0.0432(8) Uani 1 1 d . . . . .
O7 O 0.0240(3) 0.9315(2) -0.0609(2) 0.0588(9) Uani 1 1 d . . . . .
O8 O -0.1037(3) 0.8708(2) -0.0151(2) 0.0631(10) Uani 1 1 d . . . . .
O9 O -0.1307(3) 0.3871(2) 0.0032(2) 0.0691(10) Uani 1 1 d . . . . .
O10 O -0.1923(2) 0.34802(19) 0.12009(18) 0.0508(8) Uani 1 1 d . . . . .
O11 O -0.2760(3) 0.6998(4) 0.4991(3) 0.1172(18) Uani 1 1 d . . . . .
O12 O -0.2628(3) 0.7575(3) 0.3826(4) 0.1080(15) Uani 1 1 d . . . . .
O13 O 0.1565(3) 0.5861(2) 0.6354(2) 0.0594(10) Uani 1 1 d . . . . .
O14 O 0.0829(2) 0.7100(3) 0.6608(2) 0.0649(10) Uani 1 1 d . . . . .
O15 O 0.3994(2) 0.3853(2) 0.3295(2) 0.0658(10) Uani 1 1 d . . . . .
O16 O 0.4997(3) 0.5029(2) 0.3087(3) 0.0767(11) Uani 1 1 d . . . . .
N1 N 0.2818(3) 0.9455(3) 0.2165(2) 0.0397(9) Uani 1 1 d . . . . .
N2 N -0.0131(3) 0.8864(3) -0.0091(3) 0.0499(10) Uani 1 1 d . . . . .
N3 N -0.2360(4) 0.7040(3) 0.4408(3) 0.0568(12) Uani 1 1 d . . . . .
N4 N 0.0930(3) 0.6449(3) 0.6154(2) 0.0492(11) Uani 1 1 d . . . . .
C1 C 0.1994(3) 0.7915(3) 0.2050(3) 0.0354(10) Uani 1 1 d . . . . .
C2 C 0.2059(3) 0.8794(3) 0.1742(3) 0.0344(10) Uani 1 1 d . . . . .
C3 C 0.1368(3) 0.9089(3) 0.1030(3) 0.0393(11) Uani 1 1 d . . . . .
H3 H 0.143964 0.967686 0.080726 0.047 Uiso 1 1 calc R . . . .
C4 C 0.0583(3) 0.8529(3) 0.0654(3) 0.0360(11) Uani 1 1 d . . . . .
C5 C 0.0475(3) 0.7669(3) 0.0977(3) 0.0361(11) Uani 1 1 d . . . . .
C6 C 0.1196(3) 0.7365(3) 0.1653(3) 0.0393(11) Uani 1 1 d . . . . .
H6 H 0.114219 0.676355 0.184917 0.047 Uiso 1 1 calc R . . . .
C7 C -0.0742(3) 0.6482(3) 0.1046(3) 0.0409(11) Uani 1 1 d . . . . .
C8 C -0.0917(3) 0.5640(3) 0.0683(3) 0.0388(11) Uani 1 1 d . . . . .
H8 H -0.072016 0.551050 0.015073 0.047 Uiso 1 1 calc R . . . .
C9 C -0.1382(3) 0.4978(3) 0.1097(3) 0.0372(11) Uani 1 1 d . . . . .
C10 C -0.1664(3) 0.5175(3) 0.1882(3) 0.0352(10) Uani 1 1 d . . . . .
H10 H -0.197867 0.472587 0.217677 0.042 Uiso 1 1 calc R . . . .
C11 C -0.1475(3) 0.6035(3) 0.2218(3) 0.0369(11) Uani 1 1 d . . . . .
C12 C -0.1008(3) 0.6696(3) 0.1816(3) 0.0392(11) Uani 1 1 d . . . . .
H12 H -0.087419 0.728243 0.206303 0.047 Uiso 1 1 calc R . . . .
C13 C -0.1090(3) 0.6300(3) 0.3725(3) 0.0346(10) Uani 1 1 d . . . . .
C14 C -0.1362(3) 0.6683(3) 0.4452(3) 0.0360(10) Uani 1 1 d . . . . .
C15 C -0.0700(4) 0.6722(3) 0.5223(3) 0.0413(11) Uani 1 1 d . . . . .
H15 H -0.090236 0.698055 0.571112 0.050 Uiso 1 1 calc R . . . .
C16 C 0.0258(4) 0.6390(3) 0.5302(3) 0.0387(11) Uani 1 1 d . . . . .
C17 C 0.0548(3) 0.6007(3) 0.4589(3) 0.0346(10) Uani 1 1 d . . . . .
C18 C -0.0132(3) 0.5969(3) 0.3807(3) 0.0346(10) Uani 1 1 d . . . . .
H18 H 0.006817 0.570835 0.331822 0.041 Uiso 1 1 calc R . . . .
C19 C 0.2067(3) 0.5826(3) 0.4051(3) 0.0387(11) Uani 1 1 d . . . . .
C20 C 0.2739(3) 0.5171(3) 0.3941(3) 0.0423(11) Uani 1 1 d . . . . .
H20 H 0.274901 0.461070 0.423387 0.051 Uiso 1 1 calc R . . . .
C21 C 0.3410(3) 0.5358(3) 0.3382(3) 0.0420(11) Uani 1 1 d . . . . .
C22 C 0.3393(3) 0.6173(3) 0.2949(3) 0.0435(11) Uani 1 1 d . . . . .
H22 H 0.385729 0.630639 0.258171 0.052 Uiso 1 1 calc R . . . .
C23 C 0.2673(3) 0.6782(3) 0.3075(3) 0.0374(11) Uani 1 1 d . . . . .
C24 C 0.2015(3) 0.6634(3) 0.3618(3) 0.0353(10) Uani 1 1 d . . . . .
H24 H 0.153732 0.707357 0.369474 0.042 Uiso 1 1 calc R . . . .
C25 C -0.1533(3) 0.4065(3) 0.0715(3) 0.0458(12) Uani 1 1 d . . . . .
C26 C -0.2024(5) 0.2543(3) 0.0924(3) 0.0717(17) Uani 1 1 d . . . . .
H26A H -0.134937 0.230471 0.089614 0.086 Uiso 1 1 calc R . . . .
H26B H -0.246438 0.248866 0.034294 0.086 Uiso 1 1 calc R . . . .
C27 C -0.2480(5) 0.2030(3) 0.1561(3) 0.0776(17) Uani 1 1 d . . . . .
H27A H -0.253333 0.138861 0.140192 0.116 Uiso 1 1 calc GR . . . .
H27B H -0.315892 0.225483 0.156662 0.116 Uiso 1 1 calc GR . . . .
H27C H -0.205055 0.210581 0.213760 0.116 Uiso 1 1 calc GR . . . .
C28 C 0.4151(4) 0.4654(4) 0.3255(3) 0.0581(14) Uani 1 1 d . . . . .
C29 C 0.5812(4) 0.4436(4) 0.2941(5) 0.087(2) Uani 1 1 d . . . . .
H29A H 0.574978 0.385007 0.322779 0.104 Uiso 1 1 calc R . . . .
H29B H 0.648094 0.471575 0.319831 0.104 Uiso 1 1 calc R . . . .
C30 C 0.5749(4) 0.4285(4) 0.1996(5) 0.089(2) Uani 1 1 d . . . . .
H30A H 0.582554 0.486486 0.171512 0.134 Uiso 1 1 calc GR . . . .
H30B H 0.508815 0.400534 0.174295 0.134 Uiso 1 1 calc GR . . . .
H30C H 0.629223 0.388639 0.191070 0.134 Uiso 1 1 calc GR . . . .
O17 O 0.5883(2) 1.13492(18) 0.30748(18) 0.0435(8) Uani 1 1 d . . . . .
O18 O 0.3176(2) 1.0622(2) 0.45584(19) 0.0503(8) Uani 1 1 d . . . . .
O19 O 0.1139(2) 1.25870(18) 0.2518(2) 0.0481(8) Uani 1 1 d . . . . .
O20 O 0.3530(2) 1.2438(2) 0.06438(18) 0.0499(8) Uani 1 1 d . . . . .
O21 O 0.7197(3) 1.2562(2) 0.4046(2) 0.0715(11) Uani 1 1 d . . . . .
O22 O 0.7762(3) 1.1778(2) 0.5182(2) 0.0643(10) Uani 1 1 d . . . . .
O23 O 0.4751(3) 1.1839(3) 0.6672(2) 0.0764(11) Uani 1 1 d . . . . .
O24 O 0.3829(3) 1.0629(3) 0.6263(2) 0.0697(11) Uani 1 1 d . . . . .
O25 O 0.0207(3) 0.8682(2) 0.2936(2) 0.0661(10) Uani 1 1 d . . . . .
O26 O -0.0884(3) 0.9801(3) 0.2538(4) 0.129(2) Uani 1 1 d . . . . .
O27 O 0.0721(3) 1.41655(19) 0.2939(2) 0.0603(10) Uani 1 1 d . . . . .
O28 O 0.0923(2) 1.5252(2) 0.20755(18) 0.0437(8) Uani 1 1 d . . . . .
O29 O 0.3532(3) 1.5137(3) 0.0486(2) 0.0764(11) Uani 1 1 d . . . . .
O30 O 0.3576(3) 1.3934(3) -0.0261(3) 0.0844(12) Uani 1 1 d . . . . .
O31 O 0.3619(3) 0.9073(2) 0.0183(2) 0.0683(10) Uani 1 1 d . . . . .
O32 O 0.5068(3) 0.8704(2) 0.1084(2) 0.0648(10) Uani 1 1 d . . . . .
N5 N 0.7080(3) 1.2013(3) 0.4593(3) 0.0503(10) Uani 1 1 d . . . . .
N6 N 0.4403(4) 1.1245(4) 0.6137(3) 0.0589(12) Uani 1 1 d . . . . .
N7 N 0.1061(3) 1.4471(3) 0.2331(2) 0.0411(9) Uani 1 1 d . . . . .
N8 N 0.3373(3) 1.4337(3) 0.0356(3) 0.0581(11) Uani 1 1 d . . . . .
C31 C 0.5458(3) 1.1340(3) 0.3783(3) 0.0385(11) Uani 1 1 d . . . . .
C32 C 0.6067(3) 1.1628(3) 0.4562(3) 0.0397(11) Uani 1 1 d . . . . .
C33 C 0.5724(4) 1.1582(3) 0.5318(3) 0.0455(12) Uani 1 1 d . . . . .
H33 H 0.615282 1.177159 0.584534 0.055 Uiso 1 1 calc R . . . .
C34 C 0.4759(4) 1.1262(3) 0.5313(3) 0.0424(12) Uani 1 1 d . . . . .
C35 C 0.4116(3) 1.0978(3) 0.4542(3) 0.0417(11) Uani 1 1 d . . . . .
C36 C 0.4481(3) 1.1013(3) 0.3786(3) 0.0403(11) Uani 1 1 d . . . . .
H36 H 0.405963 1.080976 0.326082 0.048 Uiso 1 1 calc R . . . .
C37 C 0.2372(3) 1.0789(3) 0.3871(3) 0.0444(12) Uani 1 1 d . . . . .
C38 C 0.1667(4) 1.0084(3) 0.3657(3) 0.0511(13) Uani 1 1 d . . . . .
H38 H 0.178678 0.951033 0.392069 0.061 Uiso 1 1 calc R . . . .
C39 C 0.0794(4) 1.0227(3) 0.3061(3) 0.0470(12) Uani 1 1 d . . . . .
C40 C 0.0629(3) 1.1059(3) 0.2656(3) 0.0447(12) Uani 1 1 d . . . . .
H40 H 0.002767 1.116148 0.223899 0.054 Uiso 1 1 calc R . . . .
C41 C 0.1363(4) 1.1729(3) 0.2878(3) 0.0407(11) Uani 1 1 d . . . . .
C42 C 0.2233(3) 1.1616(3) 0.3481(3) 0.0408(11) Uani 1 1 d . . . . .
H42 H 0.272431 1.209274 0.362478 0.049 Uiso 1 1 calc R . . . .
C43 C 0.1748(3) 1.2978(3) 0.2034(3) 0.0357(10) Uani 1 1 d . . . . .
C44 C 0.1676(3) 1.3909(3) 0.1897(2) 0.0332(10) Uani 1 1 d . . . . .
C45 C 0.2222(3) 1.4337(3) 0.1349(3) 0.0408(11) Uani 1 1 d . . . . .
H45 H 0.217394 1.496942 0.126160 0.049 Uiso 1 1 calc R . . . .
C46 C 0.2835(3) 1.3843(3) 0.0932(3) 0.0424(11) Uani 1 1 d . . . . .
C47 C 0.2917(3) 1.2919(3) 0.1071(3) 0.0396(11) Uani 1 1 d . . . . .
C48 C 0.2374(3) 1.2497(3) 0.1611(3) 0.0394(11) Uani 1 1 d . . . . .
H48 H 0.242907 1.186483 0.169677 0.047 Uiso 1 1 calc R . . . .
C49 C 0.4060(3) 1.1729(3) 0.1094(3) 0.0410(11) Uani 1 1 d . . . . .
C50 C 0.3982(3) 1.0897(3) 0.0697(3) 0.0426(11) Uani 1 1 d . . . . .
H50 H 0.354019 1.080065 0.015306 0.051 Uiso 1 1 calc R . . . .
C51 C 0.4555(3) 1.0206(3) 0.1101(3) 0.0421(11) Uani 1 1 d . . . . .
C52 C 0.5204(3) 1.0341(3) 0.1899(3) 0.0393(11) Uani 1 1 d . . . . .
H52 H 0.561155 0.987005 0.217590 0.047 Uiso 1 1 calc R . . . .
C53 C 0.5233(3) 1.1181(3) 0.2269(3) 0.0384(11) Uani 1 1 d . . . . .
C54 C 0.4675(3) 1.1877(3) 0.1883(3) 0.0418(11) Uani 1 1 d . . . . .
H54 H 0.471419 1.245165 0.215640 0.050 Uiso 1 1 calc R . . . .
C55 C 0.0028(4) 0.9466(4) 0.2831(4) 0.0628(15) Uani 1 1 d . . . . .
C58 C 0.4355(4) 0.9265(3) 0.0721(3) 0.0528(13) Uani 1 1 d . . . . .
C56 C -0.1767(6) 0.9129(6) 0.2421(9) 0.198(6) Uani 1 1 d . . . . .
H56A H -0.152188 0.851113 0.255285 0.238 Uiso 1 1 calc R . . . .
H56B H -0.223646 0.927994 0.280828 0.238 Uiso 1 1 calc R . . . .
C57 C -0.2204(8) 0.9183(7) 0.1650(5) 0.166(4) Uani 1 1 d . . . . .
H57A H -0.241354 0.980554 0.152392 0.250 Uiso 1 1 calc GR . . . .
H57B H -0.280388 0.877838 0.154392 0.250 Uiso 1 1 calc GR . . . .
H57C H -0.173790 0.900920 0.127668 0.250 Uiso 1 1 calc GR . . . .
C59A C 0.4776(19) 0.7717(18) 0.0955(13) 0.062(6) Uani 0.520(16) 1 d . . P A 1
H59A H 0.471031 0.755184 0.033760 0.074 Uiso 0.520(16) 1 calc R . P A 1
H59B H 0.411059 0.759945 0.111923 0.074 Uiso 0.520(16) 1 calc R . P A 1
C60A C 0.5575(13) 0.7152(7) 0.1502(7) 0.081(6) Uani 0.520(16) 1 d . . P A 1
H60A H 0.624031 0.730219 0.136701 0.121 Uiso 0.520(16) 1 calc GR . P A 1
H60B H 0.541081 0.651113 0.137982 0.121 Uiso 0.520(16) 1 calc GR . P A 1
H60C H 0.559187 0.727597 0.211526 0.121 Uiso 0.520(16) 1 calc GR . P A 1
C59B C 0.501(2) 0.7787(18) 0.0684(15) 0.066(7) Uani 0.480(16) 1 d . . P A 2
H59C H 0.462916 0.778820 0.007780 0.079 Uiso 0.480(16) 1 calc R . P A 2
H59D H 0.569042 0.754160 0.070541 0.079 Uiso 0.480(16) 1 calc R . P A 2
C60B C 0.4450(17) 0.7289(9) 0.1248(10) 0.084(7) Uani 0.480(16) 1 d . . P A 2
H60D H 0.474321 0.743664 0.185289 0.126 Uiso 0.480(16) 1 calc GR . P A 2
H60E H 0.449817 0.663978 0.115120 0.126 Uiso 0.480(16) 1 calc GR . P A 2
H60F H 0.373483 0.745701 0.111704 0.126 Uiso 0.480(16) 1 calc GR . P A 2

loop_
_atom_site_aniso_label
_atom_site_aniso_U_11
_atom_site_aniso_U_22
_atom_site_aniso_U_33
_atom_site_aniso_U_23
_atom_site_aniso_U_13
_atom_site_aniso_U_12
O1 0.0436(18) 0.0340(18) 0.0437(19) 0.0065(14) -0.0038(15) -0.0053(14)
O2 0.055(2) 0.0427(18) 0.0349(17) 0.0052(15) 0.0023(15) -0.0148(16)
O3 0.0436(18) 0.0516(19) 0.0355(18) -0.0008(15) 0.0076(15) 0.0070(15)
O4 0.047(2) 0.0413(18) 0.0386(18) 0.0101(14) 0.0074(15) 0.0036(16)
O5 0.050(2) 0.049(2) 0.064(2) 0.0128(17) -0.0123(18) -0.0151(17)
O6 0.0461(19) 0.0337(19) 0.051(2) 0.0031(15) 0.0123(15) -0.0045(15)
O7 0.075(2) 0.059(2) 0.040(2) 0.0124(17) 0.0076(18) -0.0023(19)
O8 0.050(2) 0.048(2) 0.080(3) 0.0093(18) -0.0115(19) -0.0112(18)
O9 0.103(3) 0.049(2) 0.066(2) -0.0150(18) 0.046(2) -0.0227(19)
O10 0.072(2) 0.0408(19) 0.0430(19) -0.0075(15) 0.0231(17) -0.0219(17)
O11 0.068(3) 0.221(5) 0.066(3) -0.051(3) 0.019(2) 0.026(3)
O12 0.088(3) 0.092(3) 0.153(5) 0.012(3) 0.042(3) 0.023(3)
O13 0.062(2) 0.065(2) 0.048(2) 0.0164(18) 0.0031(18) -0.015(2)
O14 0.068(2) 0.088(3) 0.039(2) -0.022(2) 0.0132(17) -0.017(2)
O15 0.059(2) 0.044(2) 0.095(3) 0.004(2) 0.016(2) 0.0093(19)
O16 0.053(2) 0.055(2) 0.131(3) 0.000(2) 0.036(2) 0.007(2)
N1 0.044(2) 0.031(2) 0.044(2) 0.0031(19) 0.010(2) -0.006(2)
N2 0.057(3) 0.042(3) 0.047(3) 0.002(2) 0.003(2) -0.002(2)
N3 0.082(4) 0.058(3) 0.034(3) 0.016(2) 0.015(2) 0.030(3)
N4 0.051(3) 0.062(3) 0.033(2) -0.001(2) 0.009(2) -0.024(2)
C1 0.033(3) 0.038(3) 0.034(3) 0.002(2) 0.005(2) -0.003(2)
C2 0.038(3) 0.028(3) 0.038(3) -0.001(2) 0.009(2) -0.008(2)
C3 0.043(3) 0.040(3) 0.035(3) 0.003(2) 0.008(2) 0.001(2)
C4 0.040(3) 0.036(3) 0.029(2) 0.003(2) 0.000(2) -0.004(2)
C5 0.048(3) 0.037(3) 0.024(2) -0.001(2) 0.010(2) -0.007(2)
C6 0.044(3) 0.034(3) 0.040(3) 0.003(2) 0.010(2) -0.004(2)
C7 0.040(3) 0.045(3) 0.034(3) 0.004(2) -0.002(2) -0.013(2)
C8 0.040(3) 0.046(3) 0.031(2) -0.005(2) 0.008(2) -0.010(2)
C9 0.039(3) 0.043(3) 0.029(2) -0.003(2) 0.006(2) -0.009(2)
C10 0.038(3) 0.036(3) 0.030(3) 0.005(2) 0.004(2) -0.002(2)
C11 0.041(3) 0.047(3) 0.021(2) -0.002(2) 0.002(2) 0.006(2)
C12 0.045(3) 0.039(3) 0.030(3) -0.003(2) 0.000(2) -0.004(2)
C13 0.043(3) 0.031(2) 0.029(3) 0.000(2) 0.004(2) 0.000(2)
C14 0.044(3) 0.026(2) 0.040(3) -0.001(2) 0.011(2) 0.007(2)
C15 0.051(3) 0.040(3) 0.036(3) -0.010(2) 0.015(2) -0.010(2)
C16 0.052(3) 0.036(3) 0.027(3) -0.001(2) 0.006(2) -0.008(2)
C17 0.041(3) 0.028(2) 0.035(3) -0.001(2) 0.009(2) 0.000(2)
C18 0.041(3) 0.033(2) 0.029(2) -0.0088(19) 0.005(2) 0.000(2)
C19 0.042(3) 0.039(3) 0.033(3) 0.001(2) 0.002(2) 0.000(2)
C20 0.049(3) 0.031(3) 0.044(3) 0.007(2) 0.003(2) 0.002(2)
C21 0.040(3) 0.031(3) 0.054(3) -0.002(2) 0.006(2) 0.004(2)
C22 0.047(3) 0.035(3) 0.050(3) 0.002(2) 0.014(2) 0.002(2)
C23 0.039(3) 0.029(3) 0.040(3) -0.001(2) -0.002(2) -0.008(2)
C24 0.033(3) 0.035(3) 0.035(3) -0.004(2) 0.000(2) -0.002(2)
C25 0.055(3) 0.046(3) 0.043(3) -0.001(2) 0.027(2) -0.012(2)
C26 0.114(5) 0.041(3) 0.066(4) -0.017(3) 0.038(3) -0.031(3)
C27 0.114(5) 0.056(3) 0.061(4) -0.001(3) 0.017(3) -0.031(3)
C28 0.061(4) 0.047(4) 0.066(4) 0.002(3) 0.009(3) 0.007(3)
C29 0.058(4) 0.067(4) 0.143(7) -0.004(4) 0.032(4) 0.021(3)
C30 0.077(4) 0.063(4) 0.140(7) -0.002(4) 0.052(4) -0.003(3)
O17 0.0409(18) 0.053(2) 0.0356(19) 0.0033(15) 0.0067(15) -0.0125(15)
O18 0.049(2) 0.058(2) 0.045(2) 0.0103(16) 0.0144(17) -0.0074(17)
O19 0.052(2) 0.0327(18) 0.067(2) 0.0103(16) 0.0313(17) 0.0025(15)
O20 0.063(2) 0.055(2) 0.0360(18) 0.0050(16) 0.0190(16) 0.0190(18)
O21 0.063(2) 0.065(2) 0.081(3) 0.022(2) 0.004(2) -0.0243(19)
O22 0.049(2) 0.064(2) 0.067(2) -0.0059(19) -0.0177(19) -0.0023(18)
O23 0.073(3) 0.110(3) 0.045(2) -0.021(2) 0.0062(19) 0.024(2)
O24 0.088(3) 0.074(3) 0.057(2) 0.024(2) 0.033(2) 0.029(2)
O25 0.068(3) 0.042(2) 0.092(3) 0.013(2) 0.025(2) -0.0082(19)
O26 0.056(3) 0.064(3) 0.240(6) 0.055(3) -0.032(3) -0.028(2)
O27 0.089(3) 0.0411(19) 0.066(2) 0.0029(17) 0.052(2) -0.0015(18)
O28 0.051(2) 0.0292(18) 0.051(2) 0.0020(15) 0.0111(15) -0.0006(15)
O29 0.085(3) 0.060(3) 0.097(3) 0.022(2) 0.048(2) -0.004(2)
O30 0.108(3) 0.095(3) 0.067(3) 0.026(2) 0.054(2) 0.037(2)
O31 0.060(2) 0.065(2) 0.074(3) -0.026(2) 0.001(2) -0.0035(19)
O32 0.079(3) 0.050(2) 0.066(2) -0.0171(18) 0.014(2) 0.015(2)
N5 0.046(3) 0.045(3) 0.056(3) -0.006(2) 0.001(2) -0.004(2)
N6 0.061(3) 0.073(3) 0.044(3) 0.010(3) 0.010(2) 0.032(3)
N7 0.047(2) 0.035(2) 0.045(2) -0.005(2) 0.0166(19) -0.004(2)
N8 0.062(3) 0.062(3) 0.058(3) 0.017(3) 0.029(2) 0.016(3)
C31 0.047(3) 0.036(3) 0.031(3) 0.000(2) 0.007(2) -0.008(2)
C32 0.042(3) 0.036(3) 0.041(3) -0.002(2) 0.007(2) -0.005(2)
C33 0.051(3) 0.040(3) 0.042(3) -0.005(2) 0.001(2) 0.005(2)
C34 0.063(3) 0.040(3) 0.026(3) 0.007(2) 0.010(2) 0.018(3)
C35 0.042(3) 0.037(3) 0.048(3) 0.006(2) 0.015(2) -0.004(2)
C36 0.044(3) 0.040(3) 0.038(3) 0.000(2) 0.010(2) -0.009(2)
C37 0.040(3) 0.052(3) 0.044(3) 0.002(2) 0.016(2) -0.009(3)
C38 0.053(3) 0.047(3) 0.059(3) 0.016(3) 0.024(3) 0.006(3)
C39 0.049(3) 0.033(3) 0.062(3) 0.008(2) 0.018(3) -0.011(2)
C40 0.042(3) 0.042(3) 0.052(3) 0.003(2) 0.016(2) -0.011(2)
C41 0.047(3) 0.032(3) 0.051(3) 0.007(2) 0.026(3) 0.006(2)
C42 0.047(3) 0.030(3) 0.049(3) -0.001(2) 0.020(2) -0.006(2)
C43 0.041(3) 0.032(3) 0.036(3) 0.002(2) 0.013(2) -0.004(2)
C44 0.037(3) 0.037(3) 0.026(2) -0.004(2) 0.008(2) 0.001(2)
C45 0.049(3) 0.039(3) 0.036(3) 0.007(2) 0.011(2) 0.000(2)
C46 0.054(3) 0.047(3) 0.032(3) 0.009(2) 0.023(2) 0.003(2)
C47 0.045(3) 0.044(3) 0.031(3) -0.006(2) 0.011(2) 0.005(2)
C48 0.051(3) 0.029(2) 0.041(3) -0.001(2) 0.016(2) 0.003(2)
C49 0.043(3) 0.036(3) 0.047(3) 0.006(2) 0.016(2) 0.006(2)
C50 0.042(3) 0.054(3) 0.035(3) -0.003(2) 0.015(2) 0.005(3)
C51 0.042(3) 0.044(3) 0.045(3) -0.005(2) 0.018(2) -0.004(2)
C52 0.040(3) 0.038(3) 0.042(3) 0.004(2) 0.015(2) 0.004(2)
C53 0.037(3) 0.045(3) 0.033(3) 0.006(2) 0.008(2) 0.000(2)
C54 0.044(3) 0.041(3) 0.041(3) -0.006(2) 0.012(2) -0.004(2)
C55 0.042(3) 0.059(4) 0.087(4) 0.014(3) 0.014(3) -0.008(3)
C58 0.057(4) 0.055(4) 0.050(3) -0.009(3) 0.021(3) 0.005(3)
C56 0.106(7) 0.114(7) 0.318(16) 0.061(9) -0.087(8) -0.043(6)
C57 0.180(10) 0.177(9) 0.114(7) 0.026(6) -0.027(6) -0.111(8)
C59A 0.098(14) 0.054(12) 0.048(13) -0.030(10) 0.048(10) 0.001(10)
C60A 0.122(15) 0.053(7) 0.072(8) 0.004(6) 0.027(8) 0.025(8)
C59B 0.116(18) 0.037(9) 0.059(13) -0.006(9) 0.048(10) 0.026(10)
C60B 0.15(2) 0.041(9) 0.073(10) 0.002(7) 0.063(11) -0.007(9)

loop_
_atom_type_symbol
_atom_type_description
_atom_type_scat_dispersion_real
_atom_type_scat_dispersion_imag
_atom_type_scat_source
C C 0.0033 0.0016 'International Tables Vol C Tables 4.2.6.8 and 6.1.1.4'
H H 0.0000 0.0000 'International Tables Vol C Tables 4.2.6.8 and 6.1.1.4'
N N 0.0061 0.0033 'International Tables Vol C Tables 4.2.6.8 and 6.1.1.4'
O O 0.0106 0.0060 'International Tables Vol C Tables 4.2.6.8 and 6.1.1.4'

loop_
_geom_angle_atom_site_label_1
_geom_angle_atom_site_label_2
_geom_angle_atom_site_label_3
_geom_angle
_geom_angle_site_symmetry_1
_geom_angle_site_symmetry_3
_geom_angle_publ_flag
C1 O1 C23 121.5(3) . . ?
C5 O2 C7 118.5(3) . . ?
C13 O3 C11 117.0(3) . . ?
C17 O4 C19 118.5(3) . . ?
C25 O10 C26 117.8(4) . . ?
C28 O16 C29 118.6(4) . . ?
O5 N1 O6 123.1(4) . . ?
O5 N1 C2 119.7(4) . . ?
O6 N1 C2 117.2(4) . . ?
O7 N2 C4 116.1(4) . . ?
O8 N2 O7 124.6(4) . . ?
O8 N2 C4 119.3(4) . . ?
O11 N3 O12 121.0(5) . . ?
O11 N3 C14 121.2(4) . . ?
O12 N3 C14 115.2(4) . . ?
O13 N4 C16 118.2(4) . . ?
O14 N4 O13 125.0(4) . . ?
O14 N4 C16 116.8(5) . . ?
O1 C1 C2 118.9(4) . . ?
O1 C1 C6 123.0(4) . . ?
C6 C1 C2 118.1(4) . . ?
C1 C2 N1 122.4(4) . . ?
C3 C2 N1 116.6(4) . . ?
C3 C2 C1 120.9(4) . . ?
C2 C3 H3 120.3 . . ?
C4 C3 C2 119.4(4) . . ?
C4 C3 H3 120.3 . . ?
C3 C4 N2 117.9(4) . . ?
C3 C4 C5 120.5(4) . . ?
C5 C4 N2 121.6(4) . . ?
O2 C5 C4 117.2(4) . . ?
C6 C5 O2 123.2(4) . . ?
C6 C5 C4 119.5(4) . . ?
C1 C6 H6 119.3 . . ?
C5 C6 C1 121.3(4) . . ?
C5 C6 H6 119.3 . . ?
C8 C7 O2 116.9(4) . . ?
C8 C7 C12 122.2(4) . . ?
C12 C7 O2 120.8(4) . . ?
C7 C8 H8 120.2 . . ?
C7 C8 C9 119.5(4) . . ?
C9 C8 H8 120.2 . . ?
C8 C9 C10 119.8(4) . . ?
C8 C9 C25 119.0(4) . . ?
C10 C9 C25 121.2(4) . . ?
C9 C10 H10 120.8 . . ?
C11 C10 C9 118.4(4) . . ?
C11 C10 H10 120.8 . . ?
C10 C11 O3 118.2(4) . . ?
C12 C11 O3 119.4(4) . . ?
C12 C11 C10 122.4(4) . . ?
C7 C12 C11 117.8(4) . . ?
C7 C12 H12 121.1 . . ?
C11 C12 H12 121.1 . . ?
O3 C13 C14 118.0(4) . . ?
O3 C13 C18 123.7(4) . . ?
C18 C13 C14 118.2(4) . . ?
C13 C14 N3 120.9(4) . . ?
C15 C14 N3 118.0(4) . . ?
C15 C14 C13 121.1(4) . . ?
C14 C15 H15 119.8 . . ?
C14 C15 C16 120.5(4) . . ?
C16 C15 H15 119.8 . . ?
C15 C16 N4 117.6(4) . . ?
C15 C16 C17 119.6(4) . . ?
C17 C16 N4 122.8(4) . . ?
O4 C17 C16 119.6(4) . . ?
O4 C17 C18 121.0(4) . . ?
C18 C17 C16 119.4(4) . . ?
C13 C18 C17 121.1(4) . . ?
C13 C18 H18 119.4 . . ?
C17 C18 H18 119.4 . . ?
C20 C19 O4 115.0(4) . . ?
C20 C19 C24 122.5(4) . . ?
C24 C19 O4 122.4(4) . . ?
C19 C20 H20 121.1 . . ?
C19 C20 C21 117.8(4) . . ?
C21 C20 H20 121.1 . . ?
C20 C21 C28 118.6(4) . . ?
C22 C21 C20 121.2(4) . . ?
C22 C21 C28 120.2(4) . . ?
C21 C22 H22 121.4 . . ?
C23 C22 C21 117.3(4) . . ?
C23 C22 H22 121.4 . . ?
C22 C23 O1 116.2(4) . . ?
C24 C23 O1 119.8(4) . . ?
C24 C23 C22 123.5(4) . . ?
C19 C24 H24 121.2 . . ?
C23 C24 C19 117.7(4) . . ?
C23 C24 H24 121.2 . . ?
O9 C25 O10 123.8(4) . . ?
O9 C25 C9 123.1(4) . . ?
O10 C25 C9 113.1(4) . . ?
O10 C26 H26A 110.2 . . ?
O10 C26 H26B 110.2 . . ?
O10 C26 C27 107.7(4) . . ?
H26A C26 H26B 108.5 . . ?
C27 C26 H26A 110.2 . . ?
C27 C26 H26B 110.2 . . ?
C26 C27 H27A 109.5 . . ?
C26 C27 H27B 109.5 . . ?
C26 C27 H27C 109.5 . . ?
H27A C27 H27B 109.5 . . ?
H27A C27 H27C 109.5 . . ?
H27B C27 H27C 109.5 . . ?
O15 C28 O16 124.6(5) . . ?
O15 C28 C21 124.4(5) . . ?
O16 C28 C21 111.0(5) . . ?
O16 C29 H29A 109.5 . . ?
O16 C29 H29B 109.5 . . ?
O16 C29 C30 110.5(5) . . ?
H29A C29 H29B 108.1 . . ?
C30 C29 H29A 109.5 . . ?
C30 C29 H29B 109.5 . . ?
C29 C30 H30A 109.5 . . ?
C29 C30 H30B 109.5 . . ?
C29 C30 H30C 109.5 . . ?
H30A C30 H30B 109.5 . . ?
H30A C30 H30C 109.5 . . ?
H30B C30 H30C 109.5 . . ?
C31 O17 C53 117.3(3) . . ?
C35 O18 C37 119.3(3) . . ?
C43 O19 C41 120.2(3) . . ?
C47 O20 C49 116.9(3) . . ?
C55 O26 C56 115.8(5) . . ?
C58 O32 C59A 114.7(11) . . ?
C58 O32 C59B 115.5(12) . . ?
O21 N5 O22 123.9(4) . . ?
O21 N5 C32 118.3(4) . . ?
O22 N5 C32 117.8(4) . . ?
O23 N6 C34 116.8(5) . . ?
O24 N6 O23 124.5(5) . . ?
O24 N6 C34 118.6(5) . . ?
O27 N7 O28 122.8(4) . . ?
O27 N7 C44 119.6(4) . . ?
O28 N7 C44 117.5(4) . . ?
O29 N8 O30 123.8(4) . . ?
O29 N8 C46 117.8(4) . . ?
O30 N8 C46 118.1(5) . . ?
O17 C31 C32 117.4(4) . . ?
O17 C31 C36 123.8(4) . . ?
C36 C31 C32 118.7(4) . . ?
C31 C32 N5 121.2(4) . . ?
C33 C32 N5 117.5(4) . . ?
C33 C32 C31 121.3(4) . . ?
C32 C33 H33 120.2 . . ?
C32 C33 C34 119.5(4) . . ?
C34 C33 H33 120.2 . . ?
C33 C34 N6 118.2(4) . . ?
C33 C34 C35 121.1(4) . . ?
C35 C34 N6 120.8(4) . . ?
O18 C35 C34 120.0(4) . . ?
O18 C35 C36 121.2(4) . . ?
C36 C35 C34 118.6(4) . . ?
C31 C36 H36 119.6 . . ?
C35 C36 C31 120.8(4) . . ?
C35 C36 H36 119.6 . . ?
C38 C37 O18 115.4(4) . . ?
C42 C37 O18 122.7(4) . . ?
C42 C37 C38 121.7(4) . . ?
C37 C38 H38 120.5 . . ?
C39 C38 C37 119.1(4) . . ?
C39 C38 H38 120.5 . . ?
C38 C39 C40 120.6(4) . . ?
C38 C39 C55 119.1(4) . . ?
C40 C39 C55 120.2(5) . . ?
C39 C40 H40 121.0 . . ?
C41 C40 C39 117.9(4) . . ?
C41 C40 H40 121.0 . . ?
C40 C41 O19 116.8(4) . . ?
C42 C41 O19 119.8(4) . . ?
C42 C41 C40 123.1(4) . . ?
C37 C42 H42 121.2 . . ?
C41 C42 C37 117.6(4) . . ?
C41 C42 H42 121.2 . . ?
O19 C43 C44 118.0(4) . . ?
O19 C43 C48 123.3(4) . . ?
C48 C43 C44 118.6(4) . . ?
C43 C44 N7 122.3(4) . . ?
C45 C44 N7 117.1(4) . . ?
C45 C44 C43 120.5(4) . . ?
C44 C45 H45 120.1 . . ?
C46 C45 C44 119.8(4) . . ?
C46 C45 H45 120.1 . . ?
C45 C46 N8 116.7(4) . . ?
C45 C46 C47 120.0(4) . . ?
C47 C46 N8 123.3(4) . . ?
O20 C47 C46 119.0(4) . . ?
C48 C47 O20 120.8(4) . . ?
C48 C47 C46 120.1(4) . . ?
C43 C48 H48 119.5 . . ?
C47 C48 C43 121.0(4) . . ?
C47 C48 H48 119.5 . . ?
C50 C49 O20 117.9(4) . . ?
C54 C49 O20 120.6(4) . . ?
C54 C49 C50 121.4(4) . . ?
C49 C50 H50 120.6 . . ?
C49 C50 C51 118.9(4) . . ?
C51 C50 H50 120.6 . . ?
C50 C51 C52 120.9(4) . . ?
C50 C51 C58 118.2(4) . . ?
C52 C51 C58 120.3(4) . . ?
C51 C52 H52 121.3 . . ?
C53 C52 C51 117.4(4) . . ?
C53 C52 H52 121.3 . . ?
C52 C53 O17 119.3(4) . . ?
C54 C53 O17 117.8(4) . . ?
C54 C53 C52 122.9(4) . . ?
C49 C54 H54 120.8 . . ?
C53 C54 C49 118.5(4) . . ?
C53 C54 H54 120.8 . . ?
O25 C55 O26 125.5(5) . . ?
O25 C55 C39 125.0(5) . . ?
O26 C55 C39 109.4(5) . . ?
O31 C58 O32 126.1(5) . . ?
O31 C58 C51 122.5(5) . . ?
O32 C58 C51 111.4(5) . . ?
O26 C56 H56A 110.5 . . ?
O26 C56 H56B 110.5 . . ?
H56A C56 H56B 108.7 . . ?
C57 C56 O26 106.0(9) . . ?
C57 C56 H56A 110.5 . . ?
C57 C56 H56B 110.5 . . ?
C56 C57 H57A 109.5 . . ?
C56 C57 H57B 109.5 . . ?
C56 C57 H57C 109.5 . . ?
H57A C57 H57B 109.5 . . ?
H57A C57 H57C 109.5 . . ?
H57B C57 H57C 109.5 . . ?
O32 C59A H59A 109.7 . . ?
O32 C59A H59B 109.7 . . ?
O32 C59A C60A 109.8(17) . . ?
H59A C59A H59B 108.2 . . ?
C60A C59A H59A 109.7 . . ?
C60A C59A H59B 109.7 . . ?
C59A C60A H60A 109.5 . . ?
C59A C60A H60B 109.5 . . ?
C59A C60A H60C 109.5 . . ?
H60A C60A H60B 109.5 . . ?
H60A C60A H60C 109.5 . . ?
H60B C60A H60C 109.5 . . ?
O32 C59B H59C 111.7 . . ?
O32 C59B H59D 111.7 . . ?
H59C C59B H59D 109.4 . . ?
C60B C59B O32 100.5(13) . . ?
C60B C59B H59C 111.7 . . ?
C60B C59B H59D 111.7 . . ?
C59B C60B H60D 109.5 . . ?
C59B C60B H60E 109.5 . . ?
C59B C60B H60F 109.5 . . ?
H60D C60B H60E 109.5 . . ?
H60D C60B H60F 109.5 . . ?
H60E C60B H60F 109.5 . . ?

loop_
_geom_bond_atom_site_label_1
_geom_bond_atom_site_label_2
_geom_bond_distance
_geom_bond_site_symmetry_2
_geom_bond_publ_flag
O1 C1 1.350(5) . ?
O1 C23 1.401(5) . ?
O2 C5 1.376(5) . ?
O2 C7 1.404(5) . ?
O3 C11 1.402(5) . ?
O3 C13 1.366(5) . ?
O4 C17 1.373(5) . ?
O4 C19 1.398(5) . ?
O5 N1 1.217(4) . ?
O6 N1 1.230(4) . ?
O7 N2 1.228(4) . ?
O8 N2 1.218(4) . ?
O9 C25 1.213(5) . ?
O10 C25 1.324(5) . ?
O10 C26 1.450(5) . ?
O11 N3 1.154(5) . ?
O12 N3 1.218(5) . ?
O13 N4 1.232(5) . ?
O14 N4 1.227(5) . ?
O15 C28 1.204(5) . ?
O16 C28 1.328(6) . ?
O16 C29 1.473(6) . ?
N1 C2 1.458(5) . ?
N2 C4 1.458(5) . ?
N3 C14 1.444(6) . ?
N4 C16 1.464(5) . ?
C1 C2 1.398(5) . ?
C1 C6 1.376(5) . ?
C2 C3 1.386(5) . ?
C3 H3 0.9500 . ?
C3 C4 1.364(5) . ?
C4 C5 1.389(6) . ?
C5 C6 1.375(5) . ?
C6 H6 0.9500 . ?
C7 C8 1.368(6) . ?
C7 C12 1.371(6) . ?
C8 H8 0.9500 . ?
C8 C9 1.382(5) . ?
C9 C10 1.398(5) . ?
C9 C25 1.474(6) . ?
C10 H10 0.9500 . ?
C10 C11 1.378(5) . ?
C11 C12 1.374(5) . ?
C12 H12 0.9500 . ?
C13 C14 1.394(5) . ?
C13 C18 1.372(5) . ?
C14 C15 1.356(6) . ?
C15 H15 0.9500 . ?
C15 C16 1.372(6) . ?
C16 C17 1.387(6) . ?
C17 C18 1.381(5) . ?
C18 H18 0.9500 . ?
C19 C20 1.376(6) . ?
C19 C24 1.376(6) . ?
C20 H20 0.9500 . ?
C20 C21 1.404(6) . ?
C21 C22 1.386(6) . ?
C21 C28 1.500(7) . ?
C22 H22 0.9500 . ?
C22 C23 1.382(6) . ?
C23 C24 1.362(5) . ?
C24 H24 0.9500 . ?
C26 H26A 0.9900 . ?
C26 H26B 0.9900 . ?
C26 C27 1.480(6) . ?
C27 H27A 0.9800 . ?
C27 H27B 0.9800 . ?
C27 H27C 0.9800 . ?
C29 H29A 0.9900 . ?
C29 H29B 0.9900 . ?
C29 C30 1.492(8) . ?
C30 H30A 0.9800 . ?
C30 H30B 0.9800 . ?
C30 H30C 0.9800 . ?
O17 C31 1.352(5) . ?
O17 C53 1.410(5) . ?
O18 C35 1.361(5) . ?
O18 C37 1.397(5) . ?
O19 C41 1.408(5) . ?
O19 C43 1.347(5) . ?
O20 C47 1.375(5) . ?
O20 C49 1.397(5) . ?
O21 N5 1.217(4) . ?
O22 N5 1.226(4) . ?
O23 N6 1.236(5) . ?
O24 N6 1.223(5) . ?
O25 C55 1.198(6) . ?
O26 C55 1.329(6) . ?
O26 C56 1.512(8) . ?
O27 N7 1.224(4) . ?
O28 N7 1.233(4) . ?
O29 N8 1.209(5) . ?
O30 N8 1.221(5) . ?
O31 C58 1.196(6) . ?
O32 C58 1.326(6) . ?
O32 C59A 1.51(3) . ?
O32 C59B 1.49(3) . ?
N5 C32 1.454(6) . ?
N6 C34 1.470(6) . ?
N7 C44 1.450(5) . ?
N8 C46 1.456(6) . ?
C31 C32 1.394(6) . ?
C31 C36 1.389(6) . ?
C32 C33 1.362(6) . ?
C33 H33 0.9500 . ?
C33 C34 1.368(6) . ?
C34 C35 1.403(6) . ?
C35 C36 1.377(6) . ?
C36 H36 0.9500 . ?
C37 C38 1.388(6) . ?
C37 C42 1.373(6) . ?
C38 H38 0.9500 . ?
C38 C39 1.371(6) . ?
C39 C40 1.392(6) . ?
C39 C55 1.501(7) . ?
C40 H40 0.9500 . ?
C40 C41 1.377(6) . ?
C41 C42 1.366(6) . ?
C42 H42 0.9500 . ?
C43 C44 1.399(5) . ?
C43 C48 1.383(5) . ?
C44 C45 1.385(5) . ?
C45 H45 0.9500 . ?
C45 C46 1.374(6) . ?
C46 C47 1.391(6) . ?
C47 C48 1.369(6) . ?
C48 H48 0.9500 . ?
C49 C50 1.375(6) . ?
C49 C54 1.364(6) . ?
C50 H50 0.9500 . ?
C50 C51 1.377(6) . ?
C51 C52 1.393(6) . ?
C51 C58 1.513(6) . ?
C52 H52 0.9500 . ?
C52 C53 1.370(6) . ?
C53 C54 1.362(6) . ?
C54 H54 0.9500 . ?
C56 H56A 0.9900 . ?
C56 H56B 0.9900 . ?
C56 C57 1.244(11) . ?
C57 H57A 0.9800 . ?
C57 H57B 0.9800 . ?
C57 H57C 0.9800 . ?
C59A H59A 0.9900 . ?
C59A H59B 0.9900 . ?
C59A C60A 1.51(3) . ?
C60A H60A 0.9800 . ?
C60A H60B 0.9800 . ?
C60A H60C 0.9800 . ?
C59B H59C 0.9900 . ?
C59B H59D 0.9900 . ?
C59B C60B 1.46(3) . ?
C60B H60D 0.9800 . ?
C60B H60E 0.9800 . ?
C60B H60F 0.9800 . ?

loop_
_smtbx_masks_void_nr
_smtbx_masks_void_average_x
_smtbx_masks_void_average_y
_smtbx_masks_void_average_z
_smtbx_masks_void_volume
_smtbx_masks_void_count_electrons
_smtbx_masks_void_content
1 0.000 0.000 0.500 135.1 26.2 ?
2 0.500 0.500 0.500 63.9 4.2 ?
